data_4029906
loop_
_publ_author_name
'Mahendar, Lodi'
'Gopi Krishna Reddy, Alavala'
'Krishna, Jonnada'
'Satyanarayana, Gedu'

_publ_section_title
;
 [Cu]-Catalyzed Domino Sonogashira Coupling Followed by Intramolecular
 5-exo-dig Cyclization: Synthesis of 1,3-Dihydro-2-benzofurans.
;
_journal_issue 18
_journal_name_full 'The Journal of organic chemistry'
_journal_page_first 8566
_journal_page_last 8576
_journal_paper_doi 10.1021/jo501137q
_journal_volume 79
_journal_year 2014
_chemical_formula_moiety 'C18 H16 O3'
_chemical_formula_sum 'C18 H16 O3'
_chemical_formula_weight 280.31
_chemical_name_systematic
;
 ?
;
_space_group_crystal_system triclinic
_space_group_IT_number 2
_space_group_name_Hall '-P 1'
_space_group_name_H-M_alt 'P -1'
_symmetry_space_group_name_Hall '-P 1'
_symmetry_space_group_name_H-M 'P -1'
_atom_sites_solution_hydrogens mixed
_audit_creation_method SHELXL-2013
_cell_angle_alpha 93.759(5)
_cell_angle_beta 95.647(5)
_cell_angle_gamma 102.436(5)
_cell_formula_units_Z 4
_cell_length_a 9.3617(5)
_cell_length_b 10.2507(6)
_cell_length_c 15.3883(8)
_cell_measurement_temperature 293(2)
_cell_volume 1429.35(14)
_computing_structure_refinement 'SHELXL-2013 (Sheldrick, 2013)'
_diffrn_ambient_temperature 293(2)
_diffrn_measured_fraction_theta_full 0.996
_diffrn_measured_fraction_theta_max 0.974
_diffrn_radiation_type CuK\a
_diffrn_radiation_wavelength 1.54184
_diffrn_reflns_av_R_equivalents 0.0274
_diffrn_reflns_av_unetI/netI 0.0356
_diffrn_reflns_Laue_measured_fraction_full 0.996
_diffrn_reflns_Laue_measured_fraction_max 0.974
_diffrn_reflns_limit_h_max 10
_diffrn_reflns_limit_h_min -11
_diffrn_reflns_limit_k_max 11
_diffrn_reflns_limit_k_min -12
_diffrn_reflns_limit_l_max 18
_diffrn_reflns_limit_l_min -17
_diffrn_reflns_number 9802
_diffrn_reflns_point_group_measured_fraction_full 0.996
_diffrn_reflns_point_group_measured_fraction_max 0.974
_diffrn_reflns_theta_full 67.684
_diffrn_reflns_theta_max 70.785
_diffrn_reflns_theta_min 4.870
_exptl_absorpt_coefficient_mu 0.711
_exptl_absorpt_correction_T_max 1.00000
_exptl_absorpt_correction_T_min 0.83677
_exptl_absorpt_correction_type multi-scan
_exptl_absorpt_process_details
;
CrysAlisPro, Agilent Technologies,
Version 1.171.35.19 (release 27-10-2011 CrysAlis171 .NET)
(compiled Oct 27 2011,15:02:11)
Empirical absorption correction using spherical harmonics,
 implemented in SCALE3 ABSPACK scaling algorithm.
;
_exptl_crystal_colour colourless
_exptl_crystal_density_diffrn 1.303
_exptl_crystal_description plates
_exptl_crystal_F_000 592
_exptl_crystal_size_max 0.19
_exptl_crystal_size_mid 0.17
_exptl_crystal_size_min 0.16
_refine_diff_density_max 0.179
_refine_diff_density_min -0.160
_refine_diff_density_rms 0.041
_refine_ls_extinction_coef 0.0063(6)
_refine_ls_extinction_expression Fc^*^=kFc[1+0.001xFc^2^\l^3^/sin(2\q)]^-1/4^
_refine_ls_extinction_method SHELXL
_refine_ls_goodness_of_fit_ref 1.041
_refine_ls_hydrogen_treatment mixed
_refine_ls_matrix_type full
_refine_ls_number_parameters 392
_refine_ls_number_reflns 5362
_refine_ls_number_restraints 0
_refine_ls_restrained_S_all 1.041
_refine_ls_R_factor_all 0.0523
_refine_ls_R_factor_gt 0.0412
_refine_ls_shift/su_max 0.000
_refine_ls_shift/su_mean 0.000
_refine_ls_structure_factor_coef Fsqd
_refine_ls_weighting_details 'w=1/[\s^2^(Fo^2^)+(0.0577P)^2^+0.1231P] where P=(Fo^2^+2Fc^2^)/3'
_refine_ls_weighting_scheme calc
_refine_ls_wR_factor_gt 0.1072
_refine_ls_wR_factor_ref 0.1160
_reflns_Friedel_coverage 0.000
_reflns_number_gt 4257
_reflns_number_total 5362
_reflns_threshold_expression 'I > 2\s(I)'
_cod_data_source_file jo501137q_si_002.cif
_cod_data_source_block shelx
_cod_depositor_comments 'Adding full bibliography for 4029906.cif.'
_cod_database_code 4029906
_shelx_space_group_comment
;
The symmetry employed for this shelxl refinement is uniquely defined
by the following loop, which should always be used as a source of
symmetry information in preference to the above space-group names.
They are only intended as comments.
;
_shelxl_version_number 2013-4

loop_
_space_group_symop_operation_xyz
'x, y, z'
'-x, -y, -z'

loop_
_atom_site_label
_atom_site_type_symbol
_atom_site_fract_x
_atom_site_fract_y
_atom_site_fract_z
_atom_site_U_iso_or_equiv
_atom_site_adp_type
_atom_site_occupancy
_atom_site_site_symmetry_order
_atom_site_calc_flag
_atom_site_refinement_flags_posn
_atom_site_refinement_flags_adp
O1 O 0.31234(11) 0.18729(10) 0.36442(7) 0.0544(3) Uani 1 1 d . .
O17 O -0.30646(12) 0.02744(12) 0.44424(8) 0.0678(3) Uani 1 1 d . .
O16 O -0.24415(13) 0.24892(13) 0.50280(9) 0.0732(4) Uani 1 1 d . .
C28 C 0.07465(15) 0.10337(14) 0.39199(9) 0.0453(3) Uani 1 1 d . .
C19 C 0.26922(16) 0.29543(14) 0.41589(10) 0.0499(3) Uani 1 1 d . .
C29 C 0.20225(15) 0.07221(14) 0.35547(9) 0.0466(3) Uani 1 1 d . .
C27 C -0.06650(16) 0.02220(15) 0.39379(10) 0.0505(3) Uani 1 1 d . .
H10 H -0.0924 -0.0665 0.3699 0.061 Uiso 1 1 calc R U
C26 C -0.16290(15) 0.08257(16) 0.43304(10) 0.0511(3) Uani 1 1 d . .
C24 C -0.12480(17) 0.21502(16) 0.46921(10) 0.0542(4) Uani 1 1 d . .
C23 C 0.01255(17) 0.29484(15) 0.46890(11) 0.0552(4) Uani 1 1 d . .
H9 H 0.0379 0.3828 0.4942 0.066 Uiso 1 1 calc R U
C30 C 0.21849(17) -0.04594(14) 0.32074(10) 0.0509(3) Uani 1 1 d . .
H8 H 0.1374 -0.1168 0.3201 0.061 Uiso 1 1 calc R U
C22 C 0.11187(16) 0.23498(14) 0.42803(10) 0.0484(3) Uani 1 1 d . .
C31 C 0.34536(17) -0.08028(15) 0.28352(9) 0.0520(4) Uani 1 1 d . .
C20 C 0.28713(19) 0.41656(16) 0.36281(12) 0.0627(4) Uani 1 1 d . .
H5A H 0.3886 0.4454 0.3534 0.094 Uiso 1 1 calc R U
H5B H 0.2567 0.4880 0.3942 0.094 Uiso 1 1 calc R U
H5C H 0.2275 0.3928 0.3073 0.094 Uiso 1 1 calc R U
C36 C 0.4516(2) 0.01297(17) 0.24964(11) 0.0623(4) Uani 1 1 d . .
H14 H 0.4441 0.1021 0.2508 0.075 Uiso 1 1 calc R U
C21 C 0.36823(17) 0.32439(16) 0.50235(11) 0.0597(4) Uani 1 1 d . .
H6A H 0.3577 0.2444 0.5325 0.090 Uiso 1 1 calc R U
H6B H 0.3408 0.3935 0.5379 0.090 Uiso 1 1 calc R U
H6C H 0.4688 0.3536 0.4913 0.090 Uiso 1 1 calc R U
C32 C 0.3604(2) -0.21332(17) 0.27977(12) 0.0697(5) Uani 1 1 d . .
H15 H 0.2895 -0.2780 0.3007 0.084 Uiso 1 1 calc R U
C35 C 0.5686(2) -0.0252(2) 0.21418(13) 0.0743(5) Uani 1 1 d . .
H18 H 0.6378 0.0383 0.1909 0.089 Uiso 1 1 calc R U
C33 C 0.4772(3) -0.2506(2) 0.24587(14) 0.0826(6) Uani 1 1 d . .
H19 H 0.4855 -0.3394 0.2447 0.099 Uiso 1 1 calc R U
C25 C -0.36354(18) 0.1346(2) 0.47946(13) 0.0693(5) Uani 1 1 d . .
H20A H -0.4113 0.1088 0.5308 0.083 Uiso 1 1 calc R U
H20B H -0.4358 0.1561 0.4364 0.083 Uiso 1 1 calc R U
C34 C 0.5835(2) -0.1554(2) 0.21311(13) 0.0820(6) Uani 1 1 d . .
H21 H 0.6636 -0.1799 0.1908 0.098 Uiso 1 1 calc R U
O2 O 0.18037(12) 0.34752(10) 0.11439(7) 0.0564(3) Uani 1 1 d . .
O19 O 0.30112(13) -0.18111(11) 0.00070(9) 0.0690(3) Uani 1 1 d . .
O18 O 0.09235(13) -0.24535(11) 0.07016(9) 0.0696(3) Uani 1 1 d . .
C8 C 0.13175(17) -0.10785(14) 0.07411(10) 0.0504(3) Uani 1 1 d . .
C6 C 0.25657(17) -0.06920(15) 0.03196(10) 0.0511(3) Uani 1 1 d . .
C11 C 0.08336(16) 0.23765(14) 0.13809(9) 0.0471(3) Uani 1 1 d . .
C5 C 0.32121(16) 0.06222(15) 0.02509(10) 0.0524(4) Uani 1 1 d . .
H1A H 0.4048 0.0876 -0.0033 0.063 Uiso 1 1 calc R U
C4 C 0.25231(16) 0.15531(14) 0.06388(9) 0.0475(3) Uani 1 1 d . .
C9 C 0.06244(16) -0.01820(14) 0.11174(9) 0.0493(3) Uani 1 1 d . .
H1C H -0.0218 -0.0449 0.1393 0.059 Uiso 1 1 calc R U
C12 C -0.02944(16) 0.24637(15) 0.18322(10) 0.0507(3) Uani 1 1 d . .
H1D H -0.0856 0.1644 0.1952 0.061 Uiso 1 1 calc R U
C13 C -0.07913(16) 0.36323(15) 0.21685(9) 0.0495(3) Uani 1 1 d . .
C10 C 0.12750(15) 0.11701(14) 0.10577(9) 0.0454(3) Uani 1 1 d . .
C1 C 0.29807(17) 0.30577(15) 0.07097(10) 0.0521(4) Uani 1 1 d . .
C7 C 0.2034(2) -0.29264(18) 0.02909(14) 0.0677(5) Uani 1 1 d . .
C18 C -0.01840(19) 0.49519(16) 0.20079(11) 0.0613(4) Uani 1 1 d . .
H1I H 0.0585 0.5120 0.1662 0.074 Uiso 1 1 calc R U
C17 C -0.0710(2) 0.60088(18) 0.23549(12) 0.0693(5) Uani 1 1 d . .
H1J H -0.0296 0.6878 0.2235 0.083 Uiso 1 1 calc R U
C16 C -0.1835(2) 0.5798(2) 0.28749(12) 0.0725(5) Uani 1 1 d . .
H1K H -0.2173 0.6517 0.3111 0.087 Uiso 1 1 calc R U
C14 C -0.19482(18) 0.34380(18) 0.26927(11) 0.0610(4) Uani 1 1 d . .
H1L H -0.2383 0.2571 0.2807 0.073 Uiso 1 1 calc R U
C15 C -0.2459(2) 0.4499(2) 0.30431(13) 0.0730(5) Uani 1 1 d . .
H1M H -0.3223 0.4343 0.3393 0.088 Uiso 1 1 calc R U
C3 C 0.44178(19) 0.35864(18) 0.13031(12) 0.0690(5) Uani 1 1 d . .
H1NA H 0.4634 0.4549 0.1362 0.104 Uiso 1 1 calc R U
H1NB H 0.5201 0.3284 0.1052 0.104 Uiso 1 1 calc R U
H1NC H 0.4325 0.3260 0.1870 0.104 Uiso 1 1 calc R U
C2 C 0.3007(2) 0.36297(17) -0.01768(11) 0.0664(4) Uani 1 1 d . .
H1OA H 0.2057 0.3330 -0.0511 0.100 Uiso 1 1 calc R U
H1OB H 0.3735 0.3329 -0.0487 0.100 Uiso 1 1 calc R U
H1OC H 0.3248 0.4592 -0.0093 0.100 Uiso 1 1 calc R U
H20D H 0.153(2) -0.355(2) -0.0251(15) 0.091(6) Uiso 1 1 d . .
H20C H 0.261(2) -0.331(2) 0.0706(13) 0.081(6) Uiso 1 1 d . .

loop_
_atom_site_aniso_label
_atom_site_aniso_U_11
_atom_site_aniso_U_22
_atom_site_aniso_U_33
_atom_site_aniso_U_23
_atom_site_aniso_U_13
_atom_site_aniso_U_12
O1 0.0470(5) 0.0479(6) 0.0673(6) -0.0091(5) 0.0131(5) 0.0095(4)
O17 0.0458(6) 0.0714(8) 0.0869(8) 0.0069(6) 0.0162(5) 0.0110(5)
O16 0.0562(7) 0.0720(8) 0.0989(9) 0.0019(7) 0.0264(6) 0.0243(6)
C28 0.0463(7) 0.0446(7) 0.0462(7) 0.0015(6) 0.0046(6) 0.0137(6)
C19 0.0482(8) 0.0435(7) 0.0579(8) -0.0048(6) 0.0097(6) 0.0114(6)
C29 0.0463(7) 0.0459(7) 0.0471(7) 0.0006(6) 0.0044(6) 0.0108(6)
C27 0.0513(8) 0.0453(8) 0.0541(8) 0.0015(6) 0.0050(6) 0.0099(6)
C26 0.0431(7) 0.0561(9) 0.0552(8) 0.0099(6) 0.0059(6) 0.0116(6)
C24 0.0502(8) 0.0583(9) 0.0604(9) 0.0060(7) 0.0128(7) 0.0231(7)
C23 0.0538(9) 0.0474(8) 0.0669(9) -0.0028(7) 0.0117(7) 0.0168(7)
C30 0.0534(8) 0.0462(8) 0.0525(8) -0.0024(6) 0.0076(6) 0.0115(6)
C22 0.0476(8) 0.0450(7) 0.0538(8) 0.0009(6) 0.0059(6) 0.0137(6)
C31 0.0604(9) 0.0500(8) 0.0466(7) -0.0046(6) 0.0044(6) 0.0182(7)
C20 0.0616(10) 0.0538(9) 0.0724(11) 0.0069(8) 0.0124(8) 0.0094(7)
C36 0.0712(11) 0.0582(9) 0.0597(9) -0.0022(7) 0.0137(8) 0.0188(8)
C21 0.0545(9) 0.0580(9) 0.0639(9) -0.0074(7) 0.0052(7) 0.0111(7)
C32 0.0839(12) 0.0541(10) 0.0753(11) -0.0039(8) 0.0179(9) 0.0234(9)
C35 0.0696(11) 0.0814(13) 0.0720(11) -0.0099(9) 0.0215(9) 0.0163(10)
C33 0.1010(15) 0.0677(12) 0.0900(14) -0.0096(10) 0.0181(12) 0.0445(12)
C25 0.0476(9) 0.0872(13) 0.0760(11) 0.0047(9) 0.0123(8) 0.0197(9)
C34 0.0778(13) 0.0984(16) 0.0766(12) -0.0214(11) 0.0136(10) 0.0409(12)
O2 0.0593(6) 0.0439(5) 0.0699(7) 0.0028(5) 0.0282(5) 0.0112(5)
O19 0.0702(7) 0.0502(6) 0.0917(9) -0.0030(6) 0.0235(6) 0.0212(6)
O18 0.0739(8) 0.0428(6) 0.0955(9) 0.0076(6) 0.0242(7) 0.0139(5)
C8 0.0543(8) 0.0420(7) 0.0544(8) 0.0043(6) 0.0051(6) 0.0102(6)
C6 0.0523(8) 0.0494(8) 0.0543(8) -0.0017(6) 0.0077(6) 0.0185(7)
C11 0.0481(8) 0.0461(7) 0.0480(7) 0.0027(6) 0.0107(6) 0.0106(6)
C5 0.0486(8) 0.0517(8) 0.0589(9) 0.0011(6) 0.0157(7) 0.0127(6)
C4 0.0475(7) 0.0469(8) 0.0486(7) 0.0019(6) 0.0103(6) 0.0100(6)
C9 0.0479(8) 0.0492(8) 0.0520(8) 0.0078(6) 0.0119(6) 0.0098(6)
C12 0.0505(8) 0.0498(8) 0.0540(8) 0.0046(6) 0.0146(6) 0.0118(6)
C13 0.0488(8) 0.0555(8) 0.0460(7) 0.0012(6) 0.0079(6) 0.0155(7)
C10 0.0457(7) 0.0459(7) 0.0456(7) 0.0032(6) 0.0090(6) 0.0110(6)
C1 0.0527(8) 0.0461(8) 0.0598(9) 0.0003(6) 0.0223(7) 0.0105(6)
C7 0.0788(12) 0.0509(9) 0.0785(12) 0.0040(8) 0.0120(10) 0.0245(9)
C18 0.0667(10) 0.0559(9) 0.0661(10) 0.0061(7) 0.0209(8) 0.0183(8)
C17 0.0848(12) 0.0569(10) 0.0717(11) 0.0034(8) 0.0161(9) 0.0251(9)
C16 0.0810(12) 0.0715(12) 0.0732(11) -0.0077(9) 0.0157(9) 0.0363(10)
C14 0.0591(9) 0.0644(10) 0.0628(9) 0.0020(7) 0.0192(8) 0.0164(8)
C15 0.0698(11) 0.0814(13) 0.0744(11) -0.0045(9) 0.0281(9) 0.0254(10)
C3 0.0602(10) 0.0606(10) 0.0812(12) -0.0086(8) 0.0143(9) 0.0040(8)
C2 0.0798(12) 0.0554(9) 0.0702(10) 0.0115(8) 0.0305(9) 0.0172(8)

loop_
_atom_type_symbol
_atom_type_description
_atom_type_scat_dispersion_real
_atom_type_scat_dispersion_imag
_atom_type_scat_source
C C 0.0181 0.0091 'International Tables Vol C Tables 4.2.6.8 and 6.1.1.4'
H H 0.0000 0.0000 'International Tables Vol C Tables 4.2.6.8 and 6.1.1.4'
O O 0.0492 0.0322 'International Tables Vol C Tables 4.2.6.8 and 6.1.1.4'

loop_
_geom_angle_atom_site_label_1
_geom_angle_atom_site_label_2
_geom_angle_atom_site_label_3
_geom_angle
C29 O1 C19 110.55(11)
C26 O17 C25 105.83(13)
C24 O16 C25 105.37(13)
C22 C28 C27 121.75(13)
C22 C28 C29 108.37(13)
C27 C28 C29 129.88(13)
O1 C19 C22 102.91(11)
O1 C19 C21 107.79(11)
C22 C19 C21 112.03(13)
O1 C19 C20 107.70(13)
C22 C19 C20 113.80(13)
C21 C19 C20 111.93(13)
C30 C29 O1 123.29(13)
C30 C29 C28 128.33(14)
O1 C29 C28 108.35(12)
C26 C27 C28 115.37(13)
C27 C26 O17 127.75(14)
C27 C26 C24 122.62(14)
O17 C26 C24 109.63(13)
C23 C24 O16 127.56(15)
C23 C24 C26 122.73(14)
O16 C24 C26 109.71(14)
C24 C23 C22 115.31(14)
C29 C30 C31 129.54(14)
C28 C22 C23 122.21(14)
C28 C22 C19 109.41(12)
C23 C22 C19 128.38(13)
C36 C31 C32 117.61(16)
C36 C31 C30 123.15(14)
C32 C31 C30 119.23(15)
C35 C36 C31 120.85(17)
C33 C32 C31 121.52(19)
C34 C35 C36 120.68(19)
C32 C33 C34 120.05(18)
O17 C25 O16 108.54(12)
C35 C34 C33 119.27(18)
C11 O2 C1 110.74(10)
C6 O19 C7 105.75(13)
C8 O18 C7 106.00(13)
C9 C8 O18 127.50(14)
C9 C8 C6 122.93(14)
O18 C8 C6 109.57(13)
C5 C6 O19 127.48(14)
C5 C6 C8 122.83(14)
O19 C6 C8 109.69(13)
C12 C11 O2 123.69(13)
C12 C11 C10 128.13(14)
O2 C11 C10 108.18(12)
C6 C5 C4 114.97(14)
C10 C4 C5 122.32(14)
C10 C4 C1 109.31(12)
C5 C4 C1 128.34(13)
C8 C9 C10 115.09(13)
C11 C12 C13 130.63(14)
C18 C13 C14 117.05(15)
C18 C13 C12 124.35(14)
C14 C13 C12 118.60(14)
C4 C10 C9 121.86(13)
C4 C10 C11 108.41(12)
C9 C10 C11 129.73(13)
O2 C1 C4 103.11(11)
O2 C1 C2 107.97(12)
C4 C1 C2 113.06(13)
O2 C1 C3 107.57(12)
C4 C1 C3 112.24(13)
C2 C1 C3 112.23(14)
O18 C7 O19 108.64(13)
C17 C18 C13 120.94(16)
C16 C17 C18 121.08(18)
C17 C16 C15 119.17(17)
C15 C14 C13 121.67(17)
C14 C15 C16 120.09(17)

loop_
_geom_bond_atom_site_label_1
_geom_bond_atom_site_label_2
_geom_bond_distance
O1 C29 1.3784(17)
O1 C19 1.4697(16)
O17 C26 1.3735(17)
O17 C25 1.420(2)
O16 C24 1.3762(19)
O16 C25 1.433(2)
C28 C22 1.3822(19)
C28 C27 1.406(2)
C28 C29 1.455(2)
C19 C22 1.505(2)
C19 C21 1.518(2)
C19 C20 1.519(2)
C29 C30 1.336(2)
C27 C26 1.364(2)
C26 C24 1.391(2)
C24 C23 1.368(2)
C23 C22 1.395(2)
C30 C31 1.466(2)
C31 C36 1.390(2)
C31 C32 1.399(2)
C36 C35 1.388(2)
C32 C33 1.371(3)
C35 C34 1.371(3)
C33 C34 1.394(3)
O2 C11 1.3801(17)
O2 C1 1.4677(17)
O19 C6 1.3764(17)
O19 C7 1.424(2)
O18 C8 1.3736(17)
O18 C7 1.422(2)
C8 C9 1.364(2)
C8 C6 1.388(2)
C6 C5 1.368(2)
C11 C12 1.335(2)
C11 C10 1.4585(19)
C5 C4 1.396(2)
C4 C10 1.385(2)
C4 C1 1.503(2)
C9 C10 1.4016(19)
C12 C13 1.458(2)
C13 C18 1.398(2)
C13 C14 1.401(2)
C1 C2 1.520(2)
C1 C3 1.522(2)
C18 C17 1.381(2)
C17 C16 1.373(3)
C16 C15 1.386(3)
C14 C15 1.379(2)
